data_4333133
loop_
_publ_author_name
'Panigati, Monica'
'Donghi, Daniela'
'D'Alfonso, Giuseppe'
'Mercandelli, Pierluigi'
'Sironi, Angelo'
'D'Alfonso, Laura'

_publ_section_title
;
 Luminescent Hydrido-Carbonyl Clusters of Rhenium Containing Bridging
 1,2-Diazine Ligands
;
_journal_issue 26
_journal_name_full 'Inorganic Chemistry'
_journal_page_first 10909
_journal_page_last 10921
_journal_paper_doi 10.1021/ic061467z
_journal_volume 45
_journal_year 2006
_chemical_formula_moiety 'C28 H16 N4 O12 Re4, C H2 Cl2'
_chemical_formula_sum 'C29 H18 Cl2 N4 O12 Re4'
_chemical_formula_weight 1430.18
_chemical_name_systematic
;
dodecacarbonyltetra-\m-hydrobis(\m-phthalazine-\kN2:\kN3)tetrarhenium
dichloromethane solvate
;
_space_group_IT_number 14
_symmetry_cell_setting monoclinic
_symmetry_Int_Tables_number 14
_symmetry_space_group_name_Hall '-P 2yn'
_symmetry_space_group_name_H-M 'P 1 21/n 1'
_atom_sites_solution_hydrogens geom
_atom_sites_solution_primary direct
_atom_sites_solution_secondary difmap
_cell_angle_alpha 90
_cell_angle_beta 98.84(2)
_cell_angle_gamma 90
_cell_formula_units_Z 2
_cell_length_a 10.858(3)
_cell_length_b 9.760(3)
_cell_length_c 17.527(5)
_cell_measurement_reflns_used 4991
_cell_measurement_temperature 295(2)
_cell_measurement_theta_max 30.6
_cell_measurement_theta_min 2.1
_cell_volume 1835.3(9)
_computing_structure_refinement
;
Sheldrick, G. M. (1997). SHELX97. Universit\"at G\"ottingen, Germany.
;
_computing_structure_solution
;
SIR97: Altomare, A., Burla, M. C., Camalli, M., Cascarano, G. L.,
Giacovazzo, C., Guagliardi, A., Moliterni, A. G. G., Polidori, G. &
Spagna, R. (1999). J. Appl. Cryst. 32, 115-119.
;
_diffrn_ambient_temperature 295(2)
_diffrn_measured_fraction_theta_full 0.996
_diffrn_measured_fraction_theta_max 0.996
_diffrn_measurement_details
;
More than a hemisphere of reciprocal space was scanned by 0.3\% \w steps,
collecting 1650 frames each at 40 s exposure keeping the detector at 3.0 cm
from the sample. Intensity decay was monitored by recollecting the initial 50
frames at the end of data collection and analysing the duplicate reflections.
;
_diffrn_measurement_device_type 'Siemens SMART'
_diffrn_measurement_method '\w scans'
_diffrn_radiation_type MoK\a
_diffrn_radiation_wavelength 0.71073
_diffrn_reflns_av_R_equivalents 0.0657
_diffrn_reflns_av_sigmaI/netI 0.0615
_diffrn_reflns_limit_h_max 14
_diffrn_reflns_limit_h_min -15
_diffrn_reflns_limit_k_max 13
_diffrn_reflns_limit_k_min -13
_diffrn_reflns_limit_l_max 25
_diffrn_reflns_limit_l_min -24
_diffrn_reflns_number 24265
_diffrn_reflns_theta_full 30.6
_diffrn_reflns_theta_max 30.6
_diffrn_reflns_theta_min 2.1
_diffrn_standards_decay_% 0
_exptl_absorpt_coefficient_mu 13.356
_exptl_absorpt_correction_T_max 1.0000
_exptl_absorpt_correction_T_min 0.5692
_exptl_absorpt_correction_type empirical
_exptl_absorpt_process_details
;
Sheldrick, G. M. (1996). SADABS. Universit\"at G\"ottingen, Germany.
Reflections employed for parameter determination: 13690
Maximum odd and even orders for spherical harmonics: 1 and 4
Effective data to parameter ratio: 12.0
;
_exptl_crystal_colour yellow
_exptl_crystal_density_diffrn 2.588
_exptl_crystal_density_method 'not measured'
_exptl_crystal_F_000 1300
_exptl_crystal_preparation
;
A sample of [Re~4~(\m~3~-H)~4~(CO)~12~] dissolved in dichloromethane
was treated at room temperature with 2 equivalents of phthalazine.
The mixture was left at room temperature overnight. Crystals were isolated
by filtration.
;
_refine_diff_density_max 1.624
_refine_diff_density_min -1.204
_refine_diff_density_rms 0.263
_refine_ls_extinction_method none
_refine_ls_goodness_of_fit_ref 0.889
_refine_ls_hydrogen_treatment constr
_refine_ls_matrix_type full
_refine_ls_number_parameters 218
_refine_ls_number_reflns 5601
_refine_ls_number_restraints 0
_refine_ls_R_factor_all 0.0563
_refine_ls_R_factor_gt 0.0335
_refine_ls_shift/su_max 0.000
_refine_ls_shift/su_mean 0.000
_refine_ls_structure_factor_coef Fsqd
_refine_ls_weighting_details
;
 w=1/[\s^2^(Fo^2^)+(0.038P)^2^] where P=(Fo^2^+2Fc^2^)/3
;
_refine_ls_weighting_scheme calc
_refine_ls_wR_factor_gt 0.0709
_refine_ls_wR_factor_ref 0.0750
_reflns_number_gt 4014
_reflns_number_total 5601
_reflns_threshold_expression 'I > 2\s(I)'
_cod_data_source_file ic061467zsup1.cif
_cod_data_source_block squarePHAL(4b)
_cod_original_sg_symbol_H-M 'P 21/n'
_cod_database_code 4333133

loop_
_symmetry_equiv_pos_as_xyz
'x, y, z'
'-x+1/2, y+1/2, -z+1/2'
'-x, -y, -z'
'x-1/2, -y-1/2, z-1/2'

loop_
_atom_site_label
_atom_site_type_symbol
_atom_site_fract_x
_atom_site_fract_y
_atom_site_fract_z
_atom_site_U_iso_or_equiv
_atom_site_adp_type
_atom_site_occupancy
_atom_site_symmetry_multiplicity
_atom_site_calc_flag
_atom_site_refinement_flags
_atom_site_disorder_group
Re1 Re 0.12020(2) 0.13178(3) 0.093868(13) 0.02302(7) Uani 1 1 d . 1
Re2 Re -0.12670(2) 0.19744(2) -0.027792(14) 0.02228(7) Uani 1 1 d . 1
H1 H -0.0504 0.1576 0.0715 0.054(17) Uiso 1 1 d . 1
H2 H 0.0681 -0.0242 0.0404 0.054(17) Uiso 1 1 d . 1
C11 C 0.1299(7) 0.3191(7) 0.1340(4) 0.0345(16) Uani 1 1 d . 1
C12 C 0.2923(8) 0.1027(8) 0.1351(4) 0.0386(17) Uani 1 1 d . 1
C13 C 0.0758(7) 0.0542(7) 0.1875(4) 0.0359(16) Uani 1 1 d . 1
C21 C -0.1403(7) 0.3838(8) 0.0076(5) 0.0383(17) Uani 1 1 d . 1
C22 C -0.2280(7) 0.2367(7) -0.1267(4) 0.0344(15) Uani 1 1 d . 1
C23 C -0.2762(7) 0.1520(7) 0.0097(4) 0.0346(16) Uani 1 1 d . 1
O11 O 0.1301(6) 0.4270(6) 0.1573(3) 0.0587(17) Uani 1 1 d . 1
O12 O 0.3926(6) 0.0866(7) 0.1633(4) 0.0657(19) Uani 1 1 d . 1
O13 O 0.0503(7) 0.0028(7) 0.2409(3) 0.0624(18) Uani 1 1 d . 1
O21 O -0.1471(6) 0.4938(6) 0.0306(4) 0.0606(17) Uani 1 1 d . 1
O22 O -0.2856(6) 0.2563(7) -0.1850(3) 0.0619(18) Uani 1 1 d . 1
O23 O -0.3683(5) 0.1234(7) 0.0322(4) 0.0585(17) Uani 1 1 d . 1
N1 N 0.1538(5) 0.1905(5) -0.0213(3) 0.0217(10) Uani 1 1 d . 1
N2 N 0.0491(5) 0.2274(5) -0.0729(3) 0.0243(11) Uani 1 1 d . 1
C1 C 0.0614(6) 0.2597(7) -0.1434(4) 0.0309(14) Uani 1 1 d . 1
H11 H -0.0087 0.2916 -0.1757 0.037 Uiso 1 1 calc R 1
C2 C 0.1742(7) 0.2493(8) -0.1743(4) 0.0339(15) Uani 1 1 d . 1
C3 C 0.1820(9) 0.2731(12) -0.2533(5) 0.060(3) Uani 1 1 d . 1
H31 H 0.1133 0.3031 -0.2875 0.072 Uiso 1 1 calc R 1
C4 C 0.2949(9) 0.2501(14) -0.2774(5) 0.075(3) Uani 1 1 d . 1
H41 H 0.3024 0.2668 -0.3287 0.090 Uiso 1 1 calc R 1
C5 C 0.3976(8) 0.2029(12) -0.2277(5) 0.063(3) Uani 1 1 d . 1
H51 H 0.4718 0.1861 -0.2465 0.076 Uiso 1 1 calc R 1
C6 C 0.3912(8) 0.1808(10) -0.1510(5) 0.051(2) Uani 1 1 d . 1
H61 H 0.4605 0.1493 -0.1177 0.061 Uiso 1 1 calc R 1
C7 C 0.2792(7) 0.2062(8) -0.1237(4) 0.0337(15) Uani 1 1 d . 1
C8 C 0.2622(7) 0.1819(7) -0.0469(4) 0.0312(14) Uani 1 1 d . 1
H81 H 0.3319 0.1581 -0.0116 0.037 Uiso 1 1 calc R 1

loop_
_atom_site_aniso_label
_atom_site_aniso_U_11
_atom_site_aniso_U_22
_atom_site_aniso_U_33
_atom_site_aniso_U_23
_atom_site_aniso_U_13
_atom_site_aniso_U_12
Re1 0.02654(13) 0.02231(12) 0.01975(11) -0.00170(10) 0.00216(9) -0.00220(10)
Re2 0.02352(13) 0.01905(11) 0.02428(12) -0.00008(10) 0.00376(9) 0.00136(10)
C11 0.054(5) 0.017(3) 0.032(3) -0.005(3) 0.005(3) -0.004(3)
C12 0.043(5) 0.037(4) 0.032(4) 0.003(3) -0.006(3) -0.009(3)
C13 0.052(5) 0.031(4) 0.026(3) -0.003(3) 0.008(3) -0.014(3)
C21 0.037(4) 0.028(4) 0.051(4) 0.003(3) 0.011(3) 0.001(3)
C22 0.031(4) 0.032(4) 0.040(4) 0.003(3) 0.002(3) 0.007(3)
C23 0.036(4) 0.026(3) 0.042(4) 0.001(3) 0.007(3) 0.009(3)
O11 0.090(5) 0.028(3) 0.059(4) -0.012(3) 0.014(3) -0.017(3)
O12 0.043(4) 0.074(5) 0.073(4) 0.011(4) -0.014(3) -0.001(3)
O13 0.086(5) 0.066(4) 0.038(3) 0.002(3) 0.017(3) -0.021(4)
O21 0.060(4) 0.029(3) 0.096(5) -0.013(3) 0.021(3) 0.000(3)
O22 0.052(4) 0.079(5) 0.049(3) 0.014(3) -0.013(3) 0.015(3)
O23 0.040(4) 0.058(4) 0.085(5) 0.001(3) 0.033(3) -0.008(3)
N1 0.025(3) 0.014(2) 0.026(2) 0.002(2) 0.003(2) -0.003(2)
N2 0.032(3) 0.019(2) 0.022(2) -0.001(2) 0.003(2) 0.003(2)
C1 0.029(4) 0.031(3) 0.033(3) 0.006(3) 0.003(3) -0.001(3)
C2 0.032(4) 0.039(4) 0.033(3) 0.005(3) 0.011(3) -0.002(3)
C3 0.040(5) 0.101(8) 0.039(4) 0.018(5) 0.009(4) 0.005(5)
C4 0.049(6) 0.136(11) 0.044(5) 0.025(6) 0.024(4) 0.006(6)
C5 0.033(5) 0.102(8) 0.060(6) 0.011(6) 0.028(4) 0.010(5)
C6 0.032(4) 0.076(7) 0.048(5) 0.015(4) 0.014(3) 0.010(4)
C7 0.035(4) 0.037(4) 0.031(3) 0.003(3) 0.010(3) -0.002(3)
C8 0.034(4) 0.026(3) 0.033(3) 0.004(3) 0.006(3) -0.001(3)

loop_
_atom_type_symbol
_atom_type_description
_atom_type_scat_dispersion_real
_atom_type_scat_dispersion_imag
_atom_type_scat_source
C C 0.0033 0.0016 'International Tables Vol C Tables 4.2.6.8 and 6.1.1.4'
H H 0.0000 0.0000 'International Tables Vol C Tables 4.2.6.8 and 6.1.1.4'
N N 0.0061 0.0033 'International Tables Vol C Tables 4.2.6.8 and 6.1.1.4'
O O 0.0106 0.0060 'International Tables Vol C Tables 4.2.6.8 and 6.1.1.4'
Re Re -1.0185 7.2310 'International Tables Vol C Tables 4.2.6.8 and 6.1.1.4'

loop_
_geom_angle_atom_site_label_1
_geom_angle_atom_site_label_2
_geom_angle_atom_site_label_3
_geom_angle
_geom_angle_site_symmetry_1
_geom_angle_site_symmetry_3
Re2 Re1 Re2 91.210(13) . 3
Re2 Re1 C11 92.6(2) . .
Re2 Re1 C12 160.4(2) . .
Re2 Re1 C13 110.4(2) . .
Re2 Re1 N1 64.92(13) . .
Re2 Re1 C11 175.7(2) 3 .
Re2 Re1 C12 85.4(2) 3 .
Re2 Re1 C13 86.6(2) 3 .
Re2 Re1 N1 85.32(13) 3 .
C11 Re1 C12 90.4(3) . .
C11 Re1 C13 93.9(3) . .
C11 Re1 N1 94.6(2) . .
C12 Re1 C13 88.7(3) . .
C12 Re1 N1 95.5(3) . .
C13 Re1 N1 170.5(2) . .
Re1 Re2 Re1 88.790(13) . 3
Re1 Re2 C21 94.1(2) . .
Re1 Re2 C22 158.2(2) . .
Re1 Re2 C23 113.2(2) . .
Re1 Re2 N2 65.40(13) . .
Re1 Re2 C21 176.8(2) 3 .
Re1 Re2 C22 85.5(2) 3 .
Re1 Re2 C23 87.8(2) 3 .
Re1 Re2 N2 86.50(13) 3 .
C21 Re2 C22 92.3(3) . .
C21 Re2 C23 89.9(3) . .
C21 Re2 N2 95.9(3) . .
C22 Re2 C23 87.6(3) . .
C22 Re2 N2 93.3(3) . .
C23 Re2 N2 174.1(2) . .
Re1 C11 O11 177.1(7) . .
Re1 C12 O12 176.3(7) . .
Re1 C13 O13 176.8(7) . .
Re2 C21 O21 178.1(8) . .
Re2 C22 O22 178.1(7) . .
Re2 C23 O23 179.5(7) . .
Re1 N1 N2 115.7(4) . .
Re1 N1 C8 125.4(4) . .
N2 N1 C8 118.6(5) . .
Re2 N2 N1 113.7(4) . .
Re2 N2 C1 126.5(5) . .
N1 N2 C1 119.2(6) . .
N2 C1 C2 124.5(6) . .
C1 C2 C3 123.1(7) . .
C1 C2 C7 116.5(6) . .
C3 C2 C7 120.3(7) . .
C2 C3 C4 117.5(8) . .
C3 C4 C5 122.1(8) . .
C4 C5 C6 120.7(8) . .
C5 C6 C7 119.0(8) . .
C2 C7 C6 120.3(7) . .
C2 C7 C8 116.5(6) . .
C6 C7 C8 123.2(7) . .
N1 C8 C7 124.5(6) . .

loop_
_geom_bond_atom_site_label_1
_geom_bond_atom_site_label_2
_geom_bond_distance
_geom_bond_site_symmetry_2
Re1 Re2 3.2232(8) .
Re1 Re2 3.4199(10) 3
Re1 C11 1.956(6) .
Re1 C12 1.918(8) .
Re1 C13 1.935(7) .
Re1 N1 2.183(5) .
Re2 C21 1.935(8) .
Re2 C22 1.943(7) .
Re2 C23 1.895(8) .
Re2 N2 2.195(5) .
C11 O11 1.129(8) .
C12 O12 1.136(9) .
C13 O13 1.133(8) .
C21 O21 1.153(9) .
C22 O22 1.129(8) .
C23 O23 1.164(9) .
N1 N2 1.387(7) .
N1 C8 1.325(8) .
N2 C1 1.303(8) .
C1 C2 1.418(9) .
C2 C3 1.418(10) .
C2 C7 1.398(10) .
C3 C4 1.374(12) .
C4 C5 1.384(13) .
C5 C6 1.374(12) .
C6 C7 1.396(10) .
C7 C8 1.406(9) .
